data_7101783
loop_
_publ_author_name
'Douvris, Christos'
'Stoyanov, Evgenii S'
'Tham, Fook S'
'Reed, Christopher A'

_publ_section_title
;
 Isolating fluorinated carbocations.
;
_journal_issue 11
_journal_name_full 'Chemical communications (Cambridge, England)'
_journal_page_first 1145
_journal_page_last 1147
_journal_paper_doi 10.1039/b617606b
_journal_year 2007
_chemical_formula_sum 'C29 H20.5 B11 F4.5 I11'
_chemical_formula_weight 1969.26
_chemical_name_systematic
;

?

;
_space_group_IT_number 14
_symmetry_cell_setting monoclinic
_symmetry_space_group_name_Hall '-P 2ybc'
_symmetry_space_group_name_H-M 'P 1 21/c 1'
_atom_sites_solution_hydrogens geom
_atom_sites_solution_primary direct
_atom_sites_solution_secondary difmap
_audit_creation_method SHELXL-97
_cell_angle_alpha 90.00
_cell_angle_beta 96.2104(7)
_cell_angle_gamma 90.00
_cell_formula_units_Z 4
_cell_length_a 10.0852(5)
_cell_length_b 20.8766(9)
_cell_length_c 22.2728(10)
_cell_measurement_reflns_used 7511
_cell_measurement_temperature 100(2)
_cell_measurement_theta_max 31.45
_cell_measurement_theta_min 2.25
_cell_volume 4661.9(4)
_computing_cell_refinement 'Bruker SMART'
_computing_data_collection 'Bruker SMART'
_computing_data_reduction 'Bruker SAINT'
_computing_molecular_graphics 'Bruker SHELXTL'
_computing_publication_material 'Bruker SHELXTL'
_computing_structure_refinement 'SHELXL-97 (Sheldrick, 1997)'
_computing_structure_solution 'SHELXS-97 (Sheldrick, 1990)'
_diffrn_ambient_temperature 100(2)
_diffrn_measured_fraction_theta_full 0.999
_diffrn_measured_fraction_theta_max 0.999
_diffrn_measurement_device_type 'CCD area detector'
_diffrn_measurement_method 'phi and omega scans'
_diffrn_radiation_monochromator graphite
_diffrn_radiation_source 'Normal-focus sealed tube'
_diffrn_radiation_type MoK\a
_diffrn_radiation_wavelength 0.71073
_diffrn_reflns_av_R_equivalents 0.0418
_diffrn_reflns_av_sigmaI/netI 0.0314
_diffrn_reflns_limit_h_max 14
_diffrn_reflns_limit_h_min -14
_diffrn_reflns_limit_k_max 29
_diffrn_reflns_limit_k_min -29
_diffrn_reflns_limit_l_max 31
_diffrn_reflns_limit_l_min -31
_diffrn_reflns_number 73128
_diffrn_reflns_theta_full 30.51
_diffrn_reflns_theta_max 30.51
_diffrn_reflns_theta_min 1.84
_exptl_absorpt_coefficient_mu 7.352
_exptl_absorpt_correction_T_max 0.4281
_exptl_absorpt_correction_T_min 0.2598
_exptl_absorpt_correction_type multi-scan
_exptl_absorpt_process_details 'Bruker SADABS'
_exptl_crystal_colour red
_exptl_crystal_density_diffrn 2.806
_exptl_crystal_density_meas 0
_exptl_crystal_density_method 'not measured'
_exptl_crystal_description 'prism frag'
_exptl_crystal_F_000 3492
_exptl_crystal_size_max 0.25
_exptl_crystal_size_mid 0.18
_exptl_crystal_size_min 0.14
_refine_diff_density_max 1.648
_refine_diff_density_min -0.624
_refine_diff_density_rms 0.176
_refine_ls_extinction_method none
_refine_ls_goodness_of_fit_ref 1.045
_refine_ls_hydrogen_treatment constr
_refine_ls_matrix_type full
_refine_ls_number_parameters 518
_refine_ls_number_reflns 14223
_refine_ls_number_restraints 18
_refine_ls_restrained_S_all 1.044
_refine_ls_R_factor_all 0.0376
_refine_ls_R_factor_gt 0.0276
_refine_ls_shift/su_max 0.003
_refine_ls_shift/su_mean 0.000
_refine_ls_structure_factor_coef Fsqd
_refine_ls_weighting_details 'calc w=1/[\s^2^(Fo^2^)+(0.0288P)^2^+0.6427P] where P=(Fo^2^+2Fc^2^)/3'
_refine_ls_weighting_scheme calc
_refine_ls_wR_factor_gt 0.0578
_refine_ls_wR_factor_ref 0.0610
_reflns_number_gt 12009
_reflns_number_total 14223
_reflns_threshold_expression >2sigma(I)
_cod_data_source_file b617606b.txt
_cod_data_source_block cr218_0m
_cod_depositor_comments
;
The following automatic conversions were performed:
'_symmetry_cell_setting' value 'Monoclinic' changed to 'monoclinic'
according to '/home/saulius/struct/CIF-dictionaries/cif_core.dic'
dictionary named 'cif_core.dic' version 2.4.1 from 2010-06-29.

Automatic conversion script
Id: cif_fix_enum 1527 2010-12-29 10:47:43Z saulius 
;
_cod_original_sg_symbol_H-M P2(1)/c
_cod_original_formula_sum 'C29 H20.50 B11 F4.50 I11'
_cod_database_code 7101783

loop_
_symmetry_equiv_pos_as_xyz
'x, y, z'
'-x, y+1/2, -z+1/2'
'-x, -y, -z'
'x, -y-1/2, z-1/2'

loop_
_atom_site_label
_atom_site_type_symbol
_atom_site_fract_x
_atom_site_fract_y
_atom_site_fract_z
_atom_site_U_iso_or_equiv
_atom_site_adp_type
_atom_site_occupancy
_atom_site_symmetry_multiplicity
_atom_site_calc_flag
_atom_site_refinement_flags
_atom_site_disorder_assembly
_atom_site_disorder_group
C1 C 0.6149(3) 0.47872(15) 0.81581(15) 0.0108(6) Uani 1 1 d D . .
H1 H 0.6585(13) 0.5152(6) 0.8352(6) 0.013 Uiso 1 1 d D . .
B2 B 0.5043(4) 0.49423(18) 0.75327(17) 0.0122(7) Uani 1 1 d D . .
B3 B 0.4470(4) 0.47016(18) 0.82300(18) 0.0133(7) Uani 1 1 d D . .
B4 B 0.5711(4) 0.41751(18) 0.86037(17) 0.0119(7) Uani 1 1 d D . .
B5 B 0.7032(4) 0.40902(19) 0.81315(18) 0.0142(7) Uani 1 1 d D . .
B6 B 0.6610(4) 0.45606(18) 0.74737(17) 0.0120(7) Uani 1 1 d D . .
B7 B 0.5124(4) 0.42478(18) 0.70733(18) 0.0130(7) Uani 1 1 d . . .
B8 B 0.3803(4) 0.43298(19) 0.75424(17) 0.0126(7) Uani 1 1 d . . .
B9 B 0.4231(4) 0.38590(19) 0.82107(18) 0.0136(7) Uani 1 1 d . . .
B10 B 0.5809(4) 0.34789(18) 0.81474(18) 0.0130(7) Uani 1 1 d . . .
B11 B 0.6359(4) 0.37170(18) 0.74433(18) 0.0133(7) Uani 1 1 d . . .
B12 B 0.4626(4) 0.35711(18) 0.74921(17) 0.0120(7) Uani 1 1 d . . .
I1 I 0.47248(2) 0.591077(10) 0.722399(10) 0.01533(5) Uani 1 1 d . . .
I2 I 0.33606(2) 0.534839(11) 0.873194(11) 0.01752(5) Uani 1 1 d . . .
I3 I 0.61430(2) 0.422308(11) 0.956813(10) 0.01638(5) Uani 1 1 d . . .
I4 I 0.90695(2) 0.401475(11) 0.851060(11) 0.01755(5) Uani 1 1 d . . .
I5 I 0.81239(2) 0.505392(11) 0.704693(11) 0.01739(5) Uani 1 1 d . . .
I6 I 0.47725(2) 0.433351(11) 0.610589(10) 0.01714(5) Uani 1 1 d . . .
I7 I 0.17630(2) 0.447974(11) 0.718863(11) 0.01721(5) Uani 1 1 d . . .
I8 I 0.27277(2) 0.343699(11) 0.870349(11) 0.01700(5) Uani 1 1 d . . .
I9 I 0.63045(2) 0.256057(11) 0.855219(11) 0.01749(5) Uani 1 1 d . . .
I10 I 0.75593(2) 0.310443(12) 0.694544(11) 0.02052(5) Uani 1 1 d . . .
I11 I 0.36483(2) 0.275684(11) 0.704799(11) 0.01887(5) Uani 1 1 d . . .
C1' C 0.1744(4) 0.18517(17) 0.95205(17) 0.0186(7) Uani 1 1 d . . .
C2' C 0.0945(4) 0.21539(17) 0.99374(18) 0.0193(7) Uani 1 1 d . . .
C3' C -0.0135(4) 0.25402(18) 0.97081(18) 0.0218(8) Uani 1 1 d . . .
H3'A H -0.0331 0.2590 0.9284 0.026 Uiso 1 1 calc R . .
C4' C -0.0911(4) 0.28468(18) 1.00919(19) 0.0239(8) Uani 1 1 d . . .
H4'A H -0.1620 0.3122 0.9941 0.029 Uiso 1 1 calc R . .
C5' C -0.0624(4) 0.27418(19) 1.07015(19) 0.0245(8) Uani 1 1 d . . .
C6' C 0.0411(4) 0.23591(19) 1.09514(19) 0.0240(8) Uani 1 1 d . . .
H6'A H 0.0564 0.2293 1.1375 0.029 Uiso 1 1 calc R . .
C7' C 0.1215(4) 0.20768(18) 1.05637(18) 0.0218(8) Uani 1 1 d . . .
H7'A H 0.1959 0.1827 1.0723 0.026 Uiso 1 1 calc R . .
F1' F -0.1393(2) 0.30349(12) 1.10768(12) 0.0327(6) Uani 1 1 d . . .
C8' C 0.3163(4) 0.17794(18) 0.96544(17) 0.0188(7) Uani 1 1 d . . .
C9' C 0.3900(4) 0.22100(18) 1.00583(17) 0.0213(8) Uani 1 1 d . . .
H9'A H 0.3450 0.2544 1.0243 0.026 Uiso 1 1 calc R . .
C10' C 0.5254(4) 0.21468(18) 1.01827(18) 0.0228(8) Uani 1 1 d . . .
H10A H 0.5755 0.2441 1.0442 0.027 Uiso 1 1 calc R . .
C11' C 0.5869(4) 0.16464(19) 0.99229(19) 0.0237(8) Uani 1 1 d . . .
C12' C 0.5206(4) 0.12100(18) 0.95264(18) 0.0216(8) Uani 1 1 d . . .
H12A H 0.5675 0.0874 0.9354 0.026 Uiso 1 1 calc R . .
C13' C 0.3852(4) 0.12795(17) 0.93905(17) 0.0197(7) Uani 1 1 d . . .
H13A H 0.3375 0.0990 0.9118 0.024 Uiso 1 1 calc R . .
F2' F 0.7193(2) 0.15754(12) 1.00493(12) 0.0343(6) Uani 1 1 d . . .
C14' C 0.1080(4) 0.16572(17) 0.89436(17) 0.0204(8) Uani 1 1 d . A .
C15' C 0.1622(4) 0.18023(18) 0.84005(18) 0.0224(8) Uani 1 1 d . . .
H15A H 0.2514 0.1951 0.8414 0.027 Uiso 1 1 calc R . .
C16' C 0.0871(4) 0.1730(2) 0.78568(19) 0.0266(9) Uani 1 1 d . A .
H16A H 0.1213 0.1860 0.7495 0.032 Uiso 1 1 calc R . .
C17' C -0.0397(4) 0.14650(19) 0.7838(2) 0.0296(9) Uani 1 1 d . . .
H17A H -0.0916 0.1416 0.7459 0.035 Uiso 0.263(6) 1 calc PR A 4
C18' C -0.0920(4) 0.1271(2) 0.8356(2) 0.0302(10) Uani 1 1 d . A .
H18A H -0.1761 0.1063 0.8334 0.036 Uiso 1 1 calc R . .
C19' C -0.0204(4) 0.13860(19) 0.8904(2) 0.0263(9) Uani 1 1 d . . .
H19A H -0.0581 0.1280 0.9264 0.032 Uiso 0.737(6) 1 calc PR A 3
F3' F -0.1110(3) 0.13767(17) 0.73261(15) 0.0337(10) Uani 0.737(6) 1 d P A 3
F3D F -0.0793(10) 0.1210(5) 0.9318(4) 0.033(3) Uani 0.263(6) 1 d P A 4
C1S C 0.0670(4) 0.42410(19) 0.0663(2) 0.0244(8) Uani 1 1 d . . .
C2S C 0.0963(4) 0.40852(18) 0.12614(19) 0.0235(8) Uani 1 1 d . . .
H2SA H 0.0333 0.4156 0.1542 0.028 Uiso 1 1 calc R . .
C3S C 0.2199(4) 0.38222(19) 0.14437(19) 0.0246(8) Uani 1 1 d . . .
H3SA H 0.2424 0.3708 0.1855 0.030 Uiso 1 1 calc R . .
C4S C 0.3116(4) 0.37231(19) 0.1029(2) 0.0258(9) Uani 1 1 d . . .
H4SA H 0.3960 0.3537 0.1154 0.031 Uiso 1 1 calc R . .
C5S C 0.2784(4) 0.38987(19) 0.04296(19) 0.0253(8) Uani 1 1 d . . .
H5SA H 0.3411 0.3839 0.0146 0.030 Uiso 1 1 calc R . .
C6S C 0.1545(4) 0.4160(2) 0.02432(19) 0.0258(9) Uani 1 1 d . . .
H6SA H 0.1311 0.4279 -0.0166 0.031 Uiso 1 1 calc R . .
F1S F -0.0546(3) 0.44866(14) 0.04787(13) 0.0393(7) Uani 1 1 d . . .
C7S C 0.1309(4) 0.5053(2) 0.4924(2) 0.0309(10) Uani 1 1 d U . .
H7SA H 0.2229 0.5094 0.4874 0.037 Uiso 0.50 1 calc PR B 1
F2S F 0.2575(5) 0.5077(3) 0.4851(3) 0.0389(13) Uani 0.50 1 d PU C 2
C8S C 0.0944(4) 0.4691(2) 0.5397(2) 0.0310(10) Uani 1 1 d . C .
H8SA H 0.1599 0.4477 0.5663 0.037 Uiso 1 1 calc R . .
C9S C -0.0392(4) 0.4644(2) 0.5476(2) 0.0307(9) Uani 1 1 d . . .
H9SA H -0.0670 0.4405 0.5803 0.037 Uiso 1 1 calc R C .

loop_
_atom_site_aniso_label
_atom_site_aniso_U_11
_atom_site_aniso_U_22
_atom_site_aniso_U_33
_atom_site_aniso_U_23
_atom_site_aniso_U_13
_atom_site_aniso_U_12
C1 0.0101(14) 0.0097(14) 0.0121(15) -0.0005(12) -0.0006(12) 0.0011(11)
B2 0.0116(17) 0.0102(16) 0.0149(18) 0.0002(14) 0.0015(14) 0.0011(13)
B3 0.0145(18) 0.0118(17) 0.0140(18) -0.0013(14) 0.0036(14) 0.0017(14)
B4 0.0108(17) 0.0118(17) 0.0132(18) 0.0017(14) 0.0022(13) 0.0014(13)
B5 0.0110(17) 0.0152(18) 0.0164(19) -0.0010(15) 0.0016(14) 0.0024(14)
B6 0.0089(16) 0.0128(17) 0.0140(18) 0.0019(14) -0.0002(13) -0.0012(13)
B7 0.0122(17) 0.0145(18) 0.0125(18) -0.0005(14) 0.0021(13) 0.0011(13)
B8 0.0104(17) 0.0176(18) 0.0097(17) 0.0017(14) -0.0001(13) 0.0017(14)
B9 0.0119(17) 0.0149(17) 0.0145(18) -0.0013(14) 0.0036(14) 0.0013(14)
B10 0.0141(17) 0.0107(17) 0.0143(18) 0.0011(14) 0.0023(14) 0.0046(13)
B11 0.0121(17) 0.0124(17) 0.0156(18) -0.0010(14) 0.0018(14) 0.0030(13)
B12 0.0130(17) 0.0107(16) 0.0115(17) -0.0003(13) -0.0012(13) -0.0008(13)
I1 0.01636(11) 0.01116(10) 0.01812(11) 0.00294(8) 0.00028(8) 0.00252(8)
I2 0.01803(11) 0.01918(11) 0.01568(11) -0.00341(9) 0.00330(8) 0.00631(9)
I3 0.01815(11) 0.01964(11) 0.01074(10) -0.00052(8) -0.00113(8) 0.00138(9)
I4 0.01002(10) 0.02030(11) 0.02162(12) 0.00376(9) -0.00157(8) 0.00137(8)
I5 0.01289(10) 0.01862(11) 0.02125(12) 0.00516(9) 0.00448(9) -0.00030(8)
I6 0.02106(11) 0.01950(11) 0.01064(10) -0.00022(8) 0.00070(8) 0.00227(9)
I7 0.01002(10) 0.02203(12) 0.01883(12) 0.00216(9) -0.00186(8) 0.00172(8)
I8 0.01363(10) 0.01871(11) 0.01921(11) 0.00354(9) 0.00429(8) -0.00177(8)
I9 0.02219(12) 0.01089(10) 0.01876(12) 0.00291(8) -0.00070(9) 0.00206(8)
I10 0.02205(12) 0.02007(12) 0.02029(12) -0.00321(9) 0.00617(9) 0.00860(9)
I11 0.02204(12) 0.01422(11) 0.01936(12) -0.00370(9) -0.00223(9) -0.00394(9)
C1' 0.0216(18) 0.0115(16) 0.0226(19) 0.0019(14) 0.0025(15) -0.0017(13)
C2' 0.0189(18) 0.0160(17) 0.024(2) -0.0014(14) 0.0045(15) -0.0041(14)
C3' 0.0247(19) 0.0176(18) 0.022(2) 0.0008(15) -0.0021(15) -0.0004(15)
C4' 0.0222(19) 0.0194(19) 0.030(2) 0.0009(16) 0.0032(16) -0.0014(15)
C5' 0.0228(19) 0.0207(19) 0.032(2) -0.0043(16) 0.0106(17) -0.0050(15)
C6' 0.025(2) 0.024(2) 0.023(2) 0.0005(16) 0.0027(16) -0.0049(16)
C7' 0.0193(18) 0.0216(19) 0.024(2) -0.0013(15) -0.0024(15) -0.0004(14)
F1' 0.0340(14) 0.0306(14) 0.0364(15) -0.0029(11) 0.0176(12) -0.0003(11)
C8' 0.0223(18) 0.0168(17) 0.0172(18) 0.0035(14) 0.0011(14) -0.0011(14)
C9' 0.029(2) 0.0150(17) 0.0199(19) 0.0012(14) 0.0031(15) -0.0023(15)
C10' 0.028(2) 0.0181(18) 0.021(2) 0.0011(15) -0.0010(16) -0.0041(15)
C11' 0.0189(18) 0.025(2) 0.027(2) 0.0106(16) 0.0035(16) 0.0006(15)
C12' 0.0241(19) 0.0195(18) 0.022(2) 0.0026(15) 0.0059(15) 0.0018(15)
C13' 0.0254(19) 0.0164(17) 0.0172(18) -0.0001(14) 0.0022(15) 0.0002(14)
F2' 0.0229(12) 0.0358(14) 0.0438(16) 0.0028(12) 0.0021(11) -0.0003(11)
C14' 0.0259(19) 0.0141(17) 0.0204(19) 0.0012(14) -0.0013(15) -0.0014(14)
C15' 0.026(2) 0.0165(18) 0.025(2) -0.0043(15) 0.0027(16) 0.0002(15)
C16' 0.033(2) 0.024(2) 0.024(2) -0.0058(16) 0.0040(17) 0.0007(17)
C17' 0.032(2) 0.021(2) 0.033(2) -0.0106(17) -0.0068(18) 0.0072(17)
C18' 0.0195(19) 0.022(2) 0.047(3) -0.0138(19) -0.0047(18) 0.0011(16)
C19' 0.023(2) 0.0183(19) 0.037(2) -0.0024(17) 0.0039(18) 0.0006(15)
F3' 0.035(2) 0.041(2) 0.0229(19) -0.0072(15) -0.0094(14) 0.0026(16)
F3D 0.039(6) 0.028(5) 0.035(6) -0.002(4) 0.015(4) -0.008(4)
C1S 0.0206(19) 0.0215(19) 0.031(2) -0.0026(16) 0.0022(16) -0.0039(15)
C2S 0.028(2) 0.0196(18) 0.025(2) -0.0065(16) 0.0100(16) -0.0059(15)
C3S 0.031(2) 0.0189(18) 0.023(2) -0.0002(15) -0.0002(16) -0.0072(16)
C4S 0.025(2) 0.0177(19) 0.035(2) -0.0033(17) 0.0020(17) -0.0016(15)
C5S 0.029(2) 0.022(2) 0.026(2) -0.0046(16) 0.0080(17) -0.0036(16)
C6S 0.028(2) 0.026(2) 0.024(2) -0.0015(16) 0.0033(17) -0.0009(16)
F1S 0.0244(13) 0.0487(17) 0.0440(17) 0.0006(13) 0.0006(12) 0.0067(12)
C7S 0.025(2) 0.037(2) 0.030(2) -0.0040(19) 0.0010(18) 0.0047(18)
F2S 0.018(2) 0.050(3) 0.050(4) -0.002(3) 0.008(2) 0.003(2)
C8S 0.031(2) 0.034(2) 0.026(2) -0.0025(18) -0.0082(18) 0.0098(19)
C9S 0.034(2) 0.033(2) 0.024(2) 0.0007(18) 0.0026(18) 0.0049(19)

loop_
_atom_type_symbol
_atom_type_description
_atom_type_scat_dispersion_real
_atom_type_scat_dispersion_imag
_atom_type_scat_source
C C 0.0033 0.0016 'International Tables Vol C Tables 4.2.6.8 and 6.1.1.4'
H H 0.0000 0.0000 'International Tables Vol C Tables 4.2.6.8 and 6.1.1.4'
B B 0.0013 0.0007 'International Tables Vol C Tables 4.2.6.8 and 6.1.1.4'
F F 0.0171 0.0103 'International Tables Vol C Tables 4.2.6.8 and 6.1.1.4'
I I -0.4742 1.8119 'International Tables Vol C Tables 4.2.6.8 and 6.1.1.4'

loop_
_geom_angle_atom_site_label_1
_geom_angle_atom_site_label_2
_geom_angle_atom_site_label_3
_geom_angle
_geom_angle_site_symmetry_1
_geom_angle_site_symmetry_3
B4 C1 B6 115.1(3) . .
B4 C1 B5 63.3(2) . .
B6 C1 B5 62.7(2) . .
B4 C1 B2 115.3(3) . .
B6 C1 B2 62.9(2) . .
B5 C1 B2 115.3(3) . .
B4 C1 B3 63.3(2) . .
B6 C1 B3 114.7(3) . .
B5 C1 B3 115.8(3) . .
B2 C1 B3 62.5(2) . .
C1 B2 B7 104.3(3) . .
C1 B2 B3 59.0(2) . .
B7 B2 B3 108.0(3) . .
C1 B2 B6 58.3(2) . .
B7 B2 B6 60.0(2) . .
B3 B2 B6 108.1(3) . .
C1 B2 B8 104.4(3) . .
B7 B2 B8 60.1(2) . .
B3 B2 B8 59.8(2) . .
B6 B2 B8 107.9(3) . .
C1 B2 I1 119.9(2) . .
B7 B2 I1 126.6(2) . .
B3 B2 I1 119.4(2) . .
B6 B2 I1 119.9(2) . .
B8 B2 I1 126.6(2) . .
C1 B3 B9 103.4(3) . .
C1 B3 B8 104.3(3) . .
B9 B3 B8 60.7(2) . .
C1 B3 B2 58.5(2) . .
B9 B3 B2 108.3(3) . .
B8 B3 B2 60.2(2) . .
C1 B3 B4 57.8(2) . .
B9 B3 B4 59.5(2) . .
B8 B3 B4 108.1(3) . .
B2 B3 B4 107.4(3) . .
C1 B3 I2 123.8(2) . .
B9 B3 I2 124.0(2) . .
B8 B3 I2 123.5(2) . .
B2 B3 I2 120.8(2) . .
B4 B3 I2 121.3(2) . .
C1 B4 B9 104.4(3) . .
C1 B4 B10 104.2(3) . .
B9 B4 B10 60.7(2) . .
C1 B4 B5 58.5(2) . .
B9 B4 B5 108.2(3) . .
B10 B4 B5 59.6(2) . .
C1 B4 B3 59.0(2) . .
B9 B4 B3 59.6(2) . .
B10 B4 B3 108.2(3) . .
B5 B4 B3 108.2(3) . .
C1 B4 I3 120.7(2) . .
B9 B4 I3 125.4(2) . .
B10 B4 I3 126.2(2) . .
B5 B4 I3 120.5(2) . .
B3 B4 I3 119.3(2) . .
C1 B5 B6 58.6(2) . .
C1 B5 B10 104.2(3) . .
B6 B5 B10 107.9(3) . .
C1 B5 B11 104.4(3) . .
B6 B5 B11 59.9(2) . .
B10 B5 B11 60.3(2) . .
C1 B5 B4 58.2(2) . .
B6 B5 B4 107.6(3) . .
B10 B5 B4 59.9(2) . .
B11 B5 B4 108.0(3) . .
C1 B5 I4 122.0(2) . .
B6 B5 I4 120.0(2) . .
B10 B5 I4 125.3(2) . .
B11 B5 I4 124.5(2) . .
B4 B5 I4 121.2(2) . .
C1 B6 B5 58.7(2) . .
C1 B6 B11 104.9(3) . .
B5 B6 B11 60.3(2) . .
C1 B6 B7 104.6(3) . .
B5 B6 B7 108.9(3) . .
B11 B6 B7 60.7(2) . .
C1 B6 B2 58.8(2) . .
B5 B6 B2 108.7(3) . .
B11 B6 B2 108.7(3) . .
B7 B6 B2 59.9(2) . .
C1 B6 I5 122.5(2) . .
B5 B6 I5 120.8(2) . .
B11 B6 I5 124.3(2) . .
B7 B6 I5 123.6(2) . .
B2 B6 I5 119.7(2) . .
B2 B7 B6 60.2(2) . .
B2 B7 B8 60.2(2) . .
B6 B7 B8 108.2(3) . .
B2 B7 B12 108.0(3) . .
B6 B7 B12 107.2(3) . .
B8 B7 B12 60.2(2) . .
B2 B7 B11 108.1(3) . .
B6 B7 B11 59.6(2) . .
B8 B7 B11 108.3(3) . .
B12 B7 B11 59.7(2) . .
B2 B7 I6 119.6(2) . .
B6 B7 I6 120.6(2) . .
B8 B7 I6 121.7(2) . .
B12 B7 I6 124.1(2) . .
B11 B7 I6 122.7(2) . .
B3 B8 B7 108.0(3) . .
B3 B8 B2 60.0(2) . .
B7 B8 B2 59.7(2) . .
B3 B8 B9 59.5(2) . .
B7 B8 B9 107.7(3) . .
B2 B8 B9 107.2(3) . .
B3 B8 B12 107.7(3) . .
B7 B8 B12 60.1(2) . .
B2 B8 B12 107.5(3) . .
B9 B8 B12 59.9(2) . .
B3 B8 I7 120.7(2) . .
B7 B8 I7 123.0(2) . .
B2 B8 I7 122.3(2) . .
B9 B8 I7 121.3(2) . .
B12 B8 I7 122.4(2) . .
B4 B9 B3 61.0(2) . .
B4 B9 B12 108.0(3) . .
B3 B9 B12 108.1(3) . .
B4 B9 B8 108.6(3) . .
B3 B9 B8 59.9(2) . .
B12 B9 B8 60.1(2) . .
B4 B9 B10 59.9(2) . .
B3 B9 B10 108.7(3) . .
B12 B9 B10 59.9(2) . .
B8 B9 B10 108.2(3) . .
B4 B9 I8 120.1(2) . .
B3 B9 I8 119.6(2) . .
B12 B9 I8 123.6(2) . .
B8 B9 I8 121.8(2) . .
B10 B9 I8 122.5(2) . .
B5 B10 B4 60.5(2) . .
B5 B10 B11 60.1(2) . .
B4 B10 B11 108.3(3) . .
B5 B10 B12 108.0(3) . .
B4 B10 B12 107.7(3) . .
B11 B10 B12 59.9(2) . .
B5 B10 B9 107.9(3) . .
B4 B10 B9 59.4(2) . .
B11 B10 B9 107.9(3) . .
B12 B10 B9 60.0(2) . .
B5 B10 I9 121.1(2) . .
B4 B10 I9 120.8(2) . .
B11 B10 I9 122.3(2) . .
B12 B10 I9 122.7(2) . .
B9 B10 I9 121.8(2) . .
B6 B11 B5 59.8(2) . .
B6 B11 B12 107.6(3) . .
B5 B11 B12 107.8(3) . .
B6 B11 B10 107.3(3) . .
B5 B11 B10 59.6(2) . .
B12 B11 B10 60.1(2) . .
B6 B11 B7 59.8(2) . .
B5 B11 B7 107.7(3) . .
B12 B11 B7 60.0(2) . .
B10 B11 B7 107.9(3) . .
B6 B11 I10 121.5(2) . .
B5 B11 I10 121.3(2) . .
B12 B11 I10 122.6(2) . .
B10 B11 I10 122.1(2) . .
B7 B11 I10 122.1(2) . .
B11 B12 B10 59.9(2) . .
B11 B12 B9 108.0(3) . .
B10 B12 B9 60.1(2) . .
B11 B12 B7 60.3(2) . .
B10 B12 B7 108.0(3) . .
B9 B12 B7 107.5(3) . .
B11 B12 B8 108.3(3) . .
B10 B12 B8 108.3(3) . .
B9 B12 B8 60.0(2) . .
B7 B12 B8 59.7(2) . .
B11 B12 I11 120.6(2) . .
B10 B12 I11 121.4(2) . .
B9 B12 I11 122.7(2) . .
B7 B12 I11 121.6(2) . .
B8 B12 I11 122.3(2) . .
C8' C1' C2' 121.7(3) . .
C8' C1' C14' 120.8(3) . .
C2' C1' C14' 117.4(3) . .
C7' C2' C3' 119.1(4) . .
C7' C2' C1' 122.0(4) . .
C3' C2' C1' 118.9(4) . .
C4' C3' C2' 120.7(4) . .
C5' C4' C3' 117.8(4) . .
F1' C5' C4' 117.8(4) . .
F1' C5' C6' 118.2(4) . .
C4' C5' C6' 124.0(4) . .
C7' C6' C5' 117.7(4) . .
C6' C7' C2' 120.7(4) . .
C13' C8' C9' 118.8(3) . .
C13' C8' C1' 120.9(3) . .
C9' C8' C1' 120.3(3) . .
C10' C9' C8' 120.5(4) . .
C9' C10' C11' 118.2(4) . .
F2' C11' C10' 118.6(4) . .
F2' C11' C12' 117.4(4) . .
C10' C11' C12' 124.0(4) . .
C13' C12' C11' 118.0(4) . .
C12' C13' C8' 120.5(4) . .
C19' C14' C15' 118.1(4) . .
C19' C14' C1' 120.3(4) . .
C15' C14' C1' 121.1(3) . .
C16' C15' C14' 120.5(4) . .
C15' C16' C17' 119.4(4) . .
F3' C17' C18' 117.9(4) . .
F3' C17' C16' 120.4(4) . .
C18' C17' C16' 121.6(4) . .
C19' C18' C17' 118.7(4) . .
F3D C19' C18' 111.8(6) . .
F3D C19' C14' 126.9(6) . .
C18' C19' C14' 121.3(4) . .
F1S C1S C6S 118.2(4) . .
F1S C1S C2S 118.5(4) . .
C6S C1S C2S 123.3(4) . .
C1S C2S C3S 118.1(4) . .
C2S C3S C4S 120.5(4) . .
C5S C4S C3S 119.3(4) . .
C6S C5S C4S 120.5(4) . .
C1S C6S C5S 118.2(4) . .
F2S C7S C9S 120.2(5) . 3_566
F2S C7S C8S 117.5(5) . .
C9S C7S C8S 122.3(4) 3_566 .
C7S C8S C9S 118.7(4) . .
C7S C9S C8S 119.0(4) 3_566 .

loop_
_geom_bond_atom_site_label_1
_geom_bond_atom_site_label_2
_geom_bond_distance
_geom_bond_site_symmetry_2
C1 B4 1.705(5) .
C1 B6 1.708(5) .
C1 B5 1.710(5) .
C1 B2 1.718(5) .
C1 B3 1.727(5) .
B2 B7 1.781(5) .
B2 B3 1.787(6) .
B2 B6 1.787(5) .
B2 B8 1.790(5) .
B2 I1 2.149(4) .
B3 B9 1.775(5) .
B3 B8 1.783(6) .
B3 B4 1.800(5) .
B3 I2 2.144(4) .
B4 B9 1.774(5) .
B4 B10 1.782(5) .
B4 B5 1.793(5) .
B4 I3 2.147(4) .
B5 B6 1.777(6) .
B5 B10 1.778(6) .
B5 B11 1.787(6) .
B5 I4 2.141(4) .
B6 B11 1.780(5) .
B6 B7 1.783(5) .
B6 I5 2.147(4) .
B7 B8 1.787(5) .
B7 B12 1.794(5) .
B7 B11 1.799(5) .
B7 I6 2.153(4) .
B8 B9 1.797(5) .
B8 B12 1.797(5) .
B8 I7 2.145(4) .
B9 B12 1.794(5) .
B9 B10 1.797(5) .
B9 I8 2.154(4) .
B10 B11 1.790(6) .
B10 B12 1.793(5) .
B10 I9 2.154(4) .
B11 B12 1.789(5) .
B11 I10 2.150(4) .
B12 I11 2.151(4) .
C1' C8' 1.438(5) .
C1' C2' 1.439(5) .
C1' C14' 1.442(5) .
C2' C7' 1.401(5) .
C2' C3' 1.406(5) .
C3' C4' 1.378(5) .
C4' C5' 1.375(6) .
C5' F1' 1.347(4) .
C5' C6' 1.383(6) .
C6' C7' 1.378(6) .
C8' C13' 1.416(5) .
C8' C9' 1.423(5) .
C9' C10' 1.370(6) .
C10' C11' 1.374(6) .
C11' F2' 1.343(4) .
C11' C12' 1.389(6) .
C12' C13' 1.374(5) .
C14' C19' 1.407(5) .
C14' C15' 1.413(5) .
C15' C16' 1.365(5) .
C16' C17' 1.390(6) .
C17' F3' 1.293(5) .
C17' C18' 1.381(7) .
C18' C19' 1.370(6) .
C19' F3D 1.208(10) .
C1S F1S 1.351(5) .
C1S C6S 1.364(6) .
C1S C2S 1.373(6) .
C2S C3S 1.382(6) .
C3S C4S 1.392(6) .
C4S C5S 1.390(6) .
C5S C6S 1.385(6) .
C7S F2S 1.305(6) .
C7S C9S 1.368(6) 3_566
C7S C8S 1.379(6) .
C8S C9S 1.381(6) .
C9S C7S 1.368(6) 3_566

loop_
_geom_torsion_atom_site_label_1
_geom_torsion_atom_site_label_2
_geom_torsion_atom_site_label_3
_geom_torsion_atom_site_label_4
_geom_torsion
_geom_torsion_site_symmetry_1
_geom_torsion_site_symmetry_4
B4 C1 B2 B7 -66.5(3) . .
B6 C1 B2 B7 40.1(2) . .
B5 C1 B2 B7 4.5(4) . .
B3 C1 B2 B7 -102.7(3) . .
B4 C1 B2 B3 36.2(3) . .
B6 C1 B2 B3 142.8(3) . .
B5 C1 B2 B3 107.2(3) . .
B4 C1 B2 B6 -106.6(3) . .
B5 C1 B2 B6 -35.6(3) . .
B3 C1 B2 B6 -142.8(3) . .
B4 C1 B2 B8 -4.3(4) . .
B6 C1 B2 B8 102.3(3) . .
B5 C1 B2 B8 66.7(3) . .
B3 C1 B2 B8 -40.5(2) . .
B4 C1 B2 I1 144.7(2) . .
B6 C1 B2 I1 -108.7(3) . .
B5 C1 B2 I1 -144.4(2) . .
B3 C1 B2 I1 108.4(3) . .
B4 C1 B3 B9 -39.9(2) . .
B6 C1 B3 B9 67.1(3) . .
B5 C1 B3 B9 -3.1(4) . .
B2 C1 B3 B9 103.4(3) . .
B4 C1 B3 B8 -102.5(3) . .
B6 C1 B3 B8 4.4(3) . .
B5 C1 B3 B8 -65.8(3) . .
B2 C1 B3 B8 40.7(2) . .
B4 C1 B3 B2 -143.2(3) . .
B6 C1 B3 B2 -36.3(3) . .
B5 C1 B3 B2 -106.5(3) . .
B6 C1 B3 B4 106.9(3) . .
B5 C1 B3 B4 36.8(3) . .
B2 C1 B3 B4 143.2(3) . .
B4 C1 B3 I2 108.5(3) . .
B6 C1 B3 I2 -144.6(2) . .
B5 C1 B3 I2 145.3(3) . .
B2 C1 B3 I2 -108.3(3) . .
B7 B2 B3 C1 96.1(3) . .
B6 B2 B3 C1 32.7(2) . .
B8 B2 B3 C1 133.3(3) . .
I1 B2 B3 C1 -109.2(3) . .
C1 B2 B3 B9 -94.9(3) . .
B7 B2 B3 B9 1.3(3) . .
B6 B2 B3 B9 -62.1(3) . .
B8 B2 B3 B9 38.4(2) . .
I1 B2 B3 B9 156.0(2) . .
C1 B2 B3 B8 -133.3(3) . .
B7 B2 B3 B8 -37.2(2) . .
B6 B2 B3 B8 -100.6(3) . .
I1 B2 B3 B8 117.6(3) . .
C1 B2 B3 B4 -32.0(2) . .
B7 B2 B3 B4 64.1(3) . .
B6 B2 B3 B4 0.7(3) . .
B8 B2 B3 B4 101.2(3) . .
I1 B2 B3 B4 -141.2(2) . .
C1 B2 B3 I2 113.2(3) . .
B7 B2 B3 I2 -150.7(2) . .
B6 B2 B3 I2 145.9(2) . .
B8 B2 B3 I2 -113.6(3) . .
I1 B2 B3 I2 4.0(4) . .
B6 C1 B4 B9 -66.2(3) . .
B5 C1 B4 B9 -102.8(3) . .
B2 C1 B4 B9 4.2(3) . .
B3 C1 B4 B9 40.1(2) . .
B6 C1 B4 B10 -3.4(3) . .
B5 C1 B4 B10 -39.9(2) . .
B2 C1 B4 B10 67.0(3) . .
B3 C1 B4 B10 103.0(3) . .
B6 C1 B4 B5 36.5(3) . .
B2 C1 B4 B5 106.9(3) . .
B3 C1 B4 B5 142.9(3) . .
B6 C1 B4 B3 -106.3(3) . .
B5 C1 B4 B3 -142.9(3) . .
B2 C1 B4 B3 -35.9(3) . .
B6 C1 B4 I3 145.8(2) . .
B5 C1 B4 I3 109.2(3) . .
B2 C1 B4 I3 -143.8(2) . .
B3 C1 B4 I3 -107.9(3) . .
B9 B3 B4 C1 133.7(3) . .
B8 B3 B4 C1 95.9(3) . .
B2 B3 B4 C1 32.3(2) . .
I2 B3 B4 C1 -112.7(3) . .
C1 B3 B4 B9 -133.7(3) . .
B8 B3 B4 B9 -37.8(3) . .
B2 B3 B4 B9 -101.3(3) . .
I2 B3 B4 B9 113.7(3) . .
C1 B3 B4 B10 -95.9(3) . .
B9 B3 B4 B10 37.7(2) . .
B8 B3 B4 B10 -0.1(3) . .
B2 B3 B4 B10 -63.6(3) . .
I2 B3 B4 B10 151.4(2) . .
C1 B3 B4 B5 -32.8(2) . .
B9 B3 B4 B5 100.9(3) . .
B8 B3 B4 B5 63.1(3) . .
B2 B3 B4 B5 -0.5(3) . .
I2 B3 B4 B5 -145.5(2) . .
C1 B3 B4 I3 110.2(3) . .
B9 B3 B4 I3 -116.2(3) . .
B8 B3 B4 I3 -153.9(2) . .
B2 B3 B4 I3 142.5(2) . .
I2 B3 B4 I3 -2.5(4) . .
B4 C1 B5 B6 142.6(3) . .
B2 C1 B5 B6 35.7(3) . .
B3 C1 B5 B6 105.9(3) . .
B4 C1 B5 B10 40.0(3) . .
B6 C1 B5 B10 -102.6(3) . .
B2 C1 B5 B10 -66.9(3) . .
B3 C1 B5 B10 3.3(4) . .
B4 C1 B5 B11 102.4(3) . .
B6 C1 B5 B11 -40.2(2) . .
B2 C1 B5 B11 -4.5(4) . .
B3 C1 B5 B11 65.7(3) . .
B6 C1 B5 B4 -142.6(3) . .
B2 C1 B5 B4 -106.9(3) . .
B3 C1 B5 B4 -36.8(3) . .
B4 C1 B5 I4 -109.4(3) . .
B6 C1 B5 I4 108.0(3) . .
B2 C1 B5 I4 143.7(2) . .
B3 C1 B5 I4 -146.1(2) . .
B9 B4 B5 C1 96.0(3) . .
B10 B4 B5 C1 133.9(3) . .
B3 B4 B5 C1 33.0(2) . .
I3 B4 B5 C1 -109.4(3) . .
C1 B4 B5 B6 -32.9(2) . .
B9 B4 B5 B6 63.1(3) . .
B10 B4 B5 B6 100.9(3) . .
B3 B4 B5 B6 0.1(3) . .
I3 B4 B5 B6 -142.4(2) . .
C1 B4 B5 B10 -133.9(3) . .
B9 B4 B5 B10 -37.8(3) . .
B3 B4 B5 B10 -100.9(3) . .
I3 B4 B5 B10 116.7(3) . .
C1 B4 B5 B11 -96.2(3) . .
B9 B4 B5 B11 -0.1(3) . .
B10 B4 B5 B11 37.7(2) . .
B3 B4 B5 B11 -63.2(3) . .
I3 B4 B5 B11 154.4(2) . .
C1 B4 B5 I4 110.7(3) . .
B9 B4 B5 I4 -153.3(2) . .
B10 B4 B5 I4 -115.4(3) . .
B3 B4 B5 I4 143.7(2) . .
I3 B4 B5 I4 1.3(4) . .
B4 C1 B6 B5 -36.8(3) . .
B2 C1 B6 B5 -143.6(3) . .
B3 C1 B6 B5 -107.5(3) . .
B4 C1 B6 B11 3.7(3) . .
B5 C1 B6 B11 40.5(2) . .
B2 C1 B6 B11 -103.1(3) . .
B3 C1 B6 B11 -67.0(3) . .
B4 C1 B6 B7 66.7(3) . .
B5 C1 B6 B7 103.5(3) . .
B2 C1 B6 B7 -40.2(2) . .
B3 C1 B6 B7 -4.0(3) . .
B4 C1 B6 B2 106.8(3) . .
B5 C1 B6 B2 143.6(3) . .
B3 C1 B6 B2 36.1(3) . .
B4 C1 B6 I5 -145.6(2) . .
B5 C1 B6 I5 -108.8(3) . .
B2 C1 B6 I5 107.5(3) . .
B3 C1 B6 I5 143.7(2) . .
B10 B5 B6 C1 96.0(3) . .
B11 B5 B6 C1 133.7(3) . .
B4 B5 B6 C1 32.8(2) . .
I4 B5 B6 C1 -111.4(3) . .
C1 B5 B6 B11 -133.7(3) . .
B10 B5 B6 B11 -37.8(2) . .
B4 B5 B6 B11 -101.0(3) . .
I4 B5 B6 B11 114.9(3) . .
C1 B5 B6 B7 -96.0(3) . .
B10 B5 B6 B7 -0.1(3) . .
B11 B5 B6 B7 37.7(3) . .
B4 B5 B6 B7 -63.3(3) . .
I4 B5 B6 B7 152.6(2) . .
C1 B5 B6 B2 -32.4(2) . .
B10 B5 B6 B2 63.6(3) . .
B11 B5 B6 B2 101.3(3) . .
B4 B5 B6 B2 0.4(3) . .
I4 B5 B6 B2 -143.8(2) . .
C1 B5 B6 I5 111.7(3) . .
B10 B5 B6 I5 -152.3(2) . .
B11 B5 B6 I5 -114.5(3) . .
B4 B5 B6 I5 144.5(2) . .
I4 B5 B6 I5 0.4(4) . .
B7 B2 B6 C1 -133.8(3) . .
B3 B2 B6 C1 -33.0(2) . .
B8 B2 B6 C1 -96.2(3) . .
I1 B2 B6 C1 108.7(3) . .
C1 B2 B6 B5 32.4(2) . .
B7 B2 B6 B5 -101.4(3) . .
B3 B2 B6 B5 -0.6(3) . .
B8 B2 B6 B5 -63.8(3) . .
I1 B2 B6 B5 141.0(2) . .
C1 B2 B6 B11 96.4(3) . .
B7 B2 B6 B11 -37.4(3) . .
B3 B2 B6 B11 63.4(3) . .
B8 B2 B6 B11 0.2(4) . .
I1 B2 B6 B11 -154.9(2) . .
C1 B2 B6 B7 133.8(3) . .
B3 B2 B6 B7 100.8(3) . .
B8 B2 B6 B7 37.6(3) . .
I1 B2 B6 B7 -117.5(3) . .
C1 B2 B6 I5 -112.2(3) . .
B7 B2 B6 I5 114.0(3) . .
B3 B2 B6 I5 -145.2(2) . .
B8 B2 B6 I5 151.6(2) . .
I1 B2 B6 I5 -3.6(4) . .
C1 B2 B7 B6 -39.3(2) . .
B3 B2 B7 B6 -100.9(3) . .
B8 B2 B7 B6 -137.9(3) . .
I1 B2 B7 B6 106.7(3) . .
C1 B2 B7 B8 98.6(3) . .
B3 B2 B7 B8 37.0(2) . .
B6 B2 B7 B8 137.9(3) . .
I1 B2 B7 B8 -115.4(3) . .
C1 B2 B7 B12 60.6(3) . .
B3 B2 B7 B12 -1.0(3) . .
B6 B2 B7 B12 99.9(3) . .
B8 B2 B7 B12 -38.0(2) . .
I1 B2 B7 B12 -153.4(2) . .
C1 B2 B7 B11 -2.5(3) . .
B3 B2 B7 B11 -64.1(3) . .
B6 B2 B7 B11 36.8(3) . .
B8 B2 B7 B11 -101.1(3) . .
I1 B2 B7 B11 143.5(3) . .
C1 B2 B7 I6 -149.7(2) . .
B3 B2 B7 I6 148.8(2) . .
B6 B2 B7 I6 -110.4(3) . .
B8 B2 B7 I6 111.7(3) . .
I1 B2 B7 I6 -3.6(4) . .
C1 B6 B7 B2 39.7(2) . .
B5 B6 B7 B2 101.1(3) . .
B11 B6 B7 B2 138.7(3) . .
I5 B6 B7 B2 -107.6(3) . .
C1 B6 B7 B8 1.9(3) . .
B5 B6 B7 B8 63.4(3) . .
B11 B6 B7 B8 101.0(3) . .
B2 B6 B7 B8 -37.8(3) . .
I5 B6 B7 B8 -145.3(2) . .
C1 B6 B7 B12 -61.6(3) . .
B5 B6 B7 B12 -0.1(3) . .
B11 B6 B7 B12 37.4(2) . .
B2 B6 B7 B12 -101.3(3) . .
I5 B6 B7 B12 151.1(2) . .
C1 B6 B7 B11 -99.1(3) . .
B5 B6 B7 B11 -37.6(3) . .
B2 B6 B7 B11 -138.7(3) . .
I5 B6 B7 B11 113.7(3) . .
C1 B6 B7 I6 148.5(2) . .
B5 B6 B7 I6 -150.0(2) . .
B11 B6 B7 I6 -112.4(3) . .
B2 B6 B7 I6 108.9(3) . .
I5 B6 B7 I6 1.3(4) . .
C1 B3 B8 B7 -2.9(3) . .
B9 B3 B8 B7 -100.4(3) . .
B2 B3 B8 B7 37.0(2) . .
B4 B3 B8 B7 -63.2(3) . .
I2 B3 B8 B7 146.2(2) . .
C1 B3 B8 B2 -39.9(2) . .
B9 B3 B8 B2 -137.4(3) . .
B4 B3 B8 B2 -100.2(3) . .
I2 B3 B8 B2 109.2(3) . .
C1 B3 B8 B9 97.5(3) . .
B2 B3 B8 B9 137.4(3) . .
B4 B3 B8 B9 37.2(2) . .
I2 B3 B8 B9 -113.4(3) . .
C1 B3 B8 B12 60.6(3) . .
B9 B3 B8 B12 -37.0(2) . .
B2 B3 B8 B12 100.4(3) . .
B4 B3 B8 B12 0.3(3) . .
I2 B3 B8 B12 -150.4(2) . .
C1 B3 B8 I7 -151.9(2) . .
B9 B3 B8 I7 110.5(3) . .
B2 B3 B8 I7 -112.1(3) . .
B4 B3 B8 I7 147.8(2) . .
I2 B3 B8 I7 -2.9(4) . .
B2 B7 B8 B3 -37.1(3) . .
B6 B7 B8 B3 0.6(4) . .
B12 B7 B8 B3 100.5(3) . .
B11 B7 B8 B3 63.7(3) . .
I6 B7 B8 B3 -145.6(2) . .
B6 B7 B8 B2 37.7(2) . .
B12 B7 B8 B2 137.6(3) . .
B11 B7 B8 B2 100.8(3) . .
I6 B7 B8 B2 -108.5(3) . .
B2 B7 B8 B9 -99.9(3) . .
B6 B7 B8 B9 -62.2(3) . .
B12 B7 B8 B9 37.7(3) . .
B11 B7 B8 B9 0.9(4) . .
I6 B7 B8 B9 151.6(2) . .
B2 B7 B8 B12 -137.6(3) . .
B6 B7 B8 B12 -99.9(3) . .
B11 B7 B8 B12 -36.8(2) . .
I6 B7 B8 B12 114.0(3) . .
B2 B7 B8 I7 111.1(3) . .
B6 B7 B8 I7 148.8(2) . .
B12 B7 B8 I7 -111.4(3) . .
B11 B7 B8 I7 -148.1(2) . .
I6 B7 B8 I7 2.6(4) . .
C1 B2 B8 B3 40.1(2) . .
B7 B2 B8 B3 138.5(3) . .
B6 B2 B8 B3 100.9(3) . .
I1 B2 B8 B3 -106.0(3) . .
C1 B2 B8 B7 -98.4(3) . .
B3 B2 B8 B7 -138.5(3) . .
B6 B2 B8 B7 -37.6(3) . .
I1 B2 B8 B7 115.5(3) . .
C1 B2 B8 B9 2.5(3) . .
B7 B2 B8 B9 100.9(3) . .
B3 B2 B8 B9 -37.6(2) . .
B6 B2 B8 B9 63.3(3) . .
I1 B2 B8 B9 -143.7(3) . .
C1 B2 B8 B12 -60.6(3) . .
B7 B2 B8 B12 37.8(3) . .
B3 B2 B8 B12 -100.7(3) . .
B6 B2 B8 B12 0.2(3) . .
I1 B2 B8 B12 153.3(2) . .
C1 B2 B8 I7 149.5(2) . .
B7 B2 B8 I7 -112.2(3) . .
B3 B2 B8 I7 109.4(3) . .
B6 B2 B8 I7 -149.7(2) . .
I1 B2 B8 I7 3.3(4) . .
C1 B4 B9 B3 -39.8(2) . .
B10 B4 B9 B3 -138.2(3) . .
B5 B4 B9 B3 -100.9(3) . .
I3 B4 B9 B3 106.2(3) . .
C1 B4 B9 B12 61.4(3) . .
B10 B4 B9 B12 -37.1(3) . .
B5 B4 B9 B12 0.3(3) . .
B3 B4 B9 B12 101.2(3) . .
I3 B4 B9 B12 -152.7(2) . .
C1 B4 B9 B8 -2.2(3) . .
B10 B4 B9 B8 -100.7(3) . .
B5 B4 B9 B8 -63.3(3) . .
B3 B4 B9 B8 37.6(2) . .
I3 B4 B9 B8 143.7(2) . .
C1 B4 B9 B10 98.4(3) . .
B5 B4 B9 B10 37.4(3) . .
B3 B4 B9 B10 138.2(3) . .
I3 B4 B9 B10 -115.6(3) . .
C1 B4 B9 I8 -149.1(2) . .
B10 B4 B9 I8 112.4(3) . .
B5 B4 B9 I8 149.8(2) . .
B3 B4 B9 I8 -109.3(3) . .
I3 B4 B9 I8 -3.2(4) . .
C1 B3 B9 B4 39.0(2) . .
B8 B3 B9 B4 138.1(3) . .
B2 B3 B9 B4 99.9(3) . .
I2 B3 B9 B4 -109.2(3) . .
C1 B3 B9 B12 -62.0(3) . .
B8 B3 B9 B12 37.1(2) . .
B2 B3 B9 B12 -1.1(3) . .
B4 B3 B9 B12 -101.0(3) . .
I2 B3 B9 B12 149.8(2) . .
C1 B3 B9 B8 -99.1(3) . .
B2 B3 B9 B8 -38.2(2) . .
B4 B3 B9 B8 -138.1(3) . .
I2 B3 B9 B8 112.7(3) . .
C1 B3 B9 B10 1.5(3) . .
B8 B3 B9 B10 100.6(3) . .
B2 B3 B9 B10 62.4(3) . .
B4 B3 B9 B10 -37.5(3) . .
I2 B3 B9 B10 -146.7(2) . .
C1 B3 B9 I8 149.2(2) . .
B8 B3 B9 I8 -111.7(3) . .
B2 B3 B9 I8 -150.0(2) . .
B4 B3 B9 I8 110.2(3) . .
I2 B3 B9 I8 0.9(4) . .
B3 B8 B9 B4 -38.0(3) . .
B7 B8 B9 B4 62.7(3) . .
B2 B8 B9 B4 -0.2(3) . .
B12 B8 B9 B4 100.5(3) . .
I7 B8 B9 B4 -147.6(2) . .
B7 B8 B9 B3 100.8(3) . .
B2 B8 B9 B3 37.9(2) . .
B12 B8 B9 B3 138.5(3) . .
I7 B8 B9 B3 -109.5(3) . .
B3 B8 B9 B12 -138.5(3) . .
B7 B8 B9 B12 -37.8(3) . .
B2 B8 B9 B12 -100.7(3) . .
I7 B8 B9 B12 111.9(3) . .
B3 B8 B9 B10 -101.5(3) . .
B7 B8 B9 B10 -0.7(4) . .
B2 B8 B9 B10 -63.6(3) . .
B12 B8 B9 B10 37.0(3) . .
I7 B8 B9 B10 149.0(2) . .
B3 B8 B9 I8 108.2(3) . .
B7 B8 B9 I8 -151.0(2) . .
B2 B8 B9 I8 146.1(2) . .
B12 B8 B9 I8 -113.3(3) . .
I7 B8 B9 I8 -1.3(4) . .
C1 B5 B10 B4 -39.2(2) . .
B6 B5 B10 B4 -100.3(3) . .
B11 B5 B10 B4 -137.9(3) . .
I4 B5 B10 B4 108.9(3) . .
C1 B5 B10 B11 98.7(3) . .
B6 B5 B10 B11 37.6(2) . .
B4 B5 B10 B11 137.9(3) . .
I4 B5 B10 B11 -113.2(3) . .
C1 B5 B10 B12 61.4(3) . .
B6 B5 B10 B12 0.2(3) . .
B11 B5 B10 B12 -37.4(2) . .
B4 B5 B10 B12 100.6(3) . .
I4 B5 B10 B12 -150.6(2) . .
C1 B5 B10 B9 -2.0(3) . .
B6 B5 B10 B9 -63.1(3) . .
B11 B5 B10 B9 -100.8(3) . .
B4 B5 B10 B9 37.2(3) . .
I4 B5 B10 B9 146.0(3) . .
C1 B5 B10 I9 -149.4(2) . .
B6 B5 B10 I9 149.5(2) . .
B11 B5 B10 I9 111.9(3) . .
B4 B5 B10 I9 -110.2(3) . .
I4 B5 B10 I9 -1.3(4) . .
C1 B4 B10 B5 39.3(2) . .
B9 B4 B10 B5 138.1(3) . .
B3 B4 B10 B5 100.9(3) . .
I3 B4 B10 B5 -107.5(3) . .
C1 B4 B10 B11 1.6(3) . .
B9 B4 B10 B11 100.4(3) . .
B5 B4 B10 B11 -37.7(3) . .
B3 B4 B10 B11 63.2(3) . .
I3 B4 B10 B11 -145.3(2) . .
C1 B4 B10 B12 -61.7(3) . .
B9 B4 B10 B12 37.0(3) . .
B5 B4 B10 B12 -101.1(3) . .
B3 B4 B10 B12 -0.2(3) . .
I3 B4 B10 B12 151.4(2) . .
C1 B4 B10 B9 -98.7(3) . .
B5 B4 B10 B9 -138.1(3) . .
B3 B4 B10 B9 -37.2(2) . .
I3 B4 B10 B9 114.4(3) . .
C1 B4 B10 I9 150.1(2) . .
B9 B4 B10 I9 -111.2(3) . .
B5 B4 B10 I9 110.7(3) . .
B3 B4 B10 I9 -148.4(2) . .
I3 B4 B10 I9 3.2(4) . .
B4 B9 B10 B5 -37.6(3) . .
B3 B9 B10 B5 0.3(4) . .
B12 B9 B10 B5 100.9(3) . .
B8 B9 B10 B5 63.8(3) . .
I8 B9 B10 B5 -146.2(2) . .
B3 B9 B10 B4 37.9(3) . .
B12 B9 B10 B4 138.5(3) . .
B8 B9 B10 B4 101.4(3) . .
I8 B9 B10 B4 -108.6(3) . .
B4 B9 B10 B11 -101.1(3) . .
B3 B9 B10 B11 -63.2(3) . .
B12 B9 B10 B11 37.4(3) . .
B8 B9 B10 B11 0.3(4) . .
I8 B9 B10 B11 150.3(2) . .
B4 B9 B10 B12 -138.5(3) . .
B3 B9 B10 B12 -100.6(3) . .
B8 B9 B10 B12 -37.1(3) . .
I8 B9 B10 B12 112.9(3) . .
B4 B9 B10 I9 109.4(3) . .
B3 B9 B10 I9 147.4(2) . .
B12 B9 B10 I9 -112.1(3) . .
B8 B9 B10 I9 -149.2(2) . .
I8 B9 B10 I9 0.9(4) . .
C1 B6 B11 B5 -39.7(2) . .
B7 B6 B11 B5 -138.4(3) . .
B2 B6 B11 B5 -101.3(3) . .
I5 B6 B11 B5 108.9(3) . .
C1 B6 B11 B12 61.0(3) . .
B5 B6 B11 B12 100.7(3) . .
B7 B6 B11 B12 -37.7(3) . .
B2 B6 B11 B12 -0.6(4) . .
I5 B6 B11 B12 -150.4(2) . .
C1 B6 B11 B10 -2.4(3) . .
B5 B6 B11 B10 37.4(2) . .
B7 B6 B11 B10 -101.0(3) . .
B2 B6 B11 B10 -64.0(3) . .
I5 B6 B11 B10 146.3(2) . .
C1 B6 B11 B7 98.7(3) . .
B5 B6 B11 B7 138.4(3) . .
B2 B6 B11 B7 37.0(3) . .
I5 B6 B11 B7 -112.7(3) . .
C1 B6 B11 I10 -150.0(2) . .
B5 B6 B11 I10 -110.3(3) . .
B7 B6 B11 I10 111.3(3) . .
B2 B6 B11 I10 148.3(2) . .
I5 B6 B11 I10 -1.4(4) . .
C1 B5 B11 B6 39.6(2) . .
B10 B5 B11 B6 137.8(3) . .
B4 B5 B11 B6 100.3(3) . .
I4 B5 B11 B6 -107.6(3) . .
C1 B5 B11 B12 -60.8(3) . .
B6 B5 B11 B12 -100.4(3) . .
B10 B5 B11 B12 37.4(2) . .
B4 B5 B11 B12 -0.1(3) . .
I4 B5 B11 B12 152.0(2) . .
C1 B5 B11 B10 -98.3(3) . .
B6 B5 B11 B10 -137.8(3) . .
B4 B5 B11 B10 -37.5(2) . .
I4 B5 B11 B10 114.5(3) . .
C1 B5 B11 B7 2.5(3) . .
B6 B5 B11 B7 -37.0(2) . .
B10 B5 B11 B7 100.8(3) . .
B4 B5 B11 B7 63.3(3) . .
I4 B5 B11 B7 -144.7(3) . .
C1 B5 B11 I10 150.3(2) . .
B6 B5 B11 I10 110.7(3) . .
B10 B5 B11 I10 -111.4(3) . .
B4 B5 B11 I10 -149.0(2) . .
I4 B5 B11 I10 3.1(4) . .
B5 B10 B11 B6 -37.4(2) . .
B4 B10 B11 B6 0.5(3) . .
B12 B10 B11 B6 100.7(3) . .
B9 B10 B11 B6 63.3(3) . .
I9 B10 B11 B6 -147.4(2) . .
B4 B10 B11 B5 37.9(2) . .
B12 B10 B11 B5 138.1(3) . .
B9 B10 B11 B5 100.7(3) . .
I9 B10 B11 B5 -110.0(3) . .
B5 B10 B11 B12 -138.1(3) . .
B4 B10 B11 B12 -100.2(3) . .
B9 B10 B11 B12 -37.4(2) . .
I9 B10 B11 B12 111.9(3) . .
B5 B10 B11 B7 -100.4(3) . .
B4 B10 B11 B7 -62.6(3) . .
B12 B10 B11 B7 37.7(2) . .
B9 B10 B11 B7 0.3(4) . .
I9 B10 B11 B7 149.5(2) . .
B5 B10 B11 I10 110.0(3) . .
B4 B10 B11 I10 147.9(2) . .
B12 B10 B11 I10 -111.9(3) . .
B9 B10 B11 I10 -149.3(2) . .
I9 B10 B11 I10 0.0(4) . .
B2 B7 B11 B6 -37.0(3) . .
B8 B7 B11 B6 -100.7(3) . .
B12 B7 B11 B6 -137.7(3) . .
I6 B7 B11 B6 108.9(3) . .
B2 B7 B11 B5 0.0(4) . .
B6 B7 B11 B5 37.0(3) . .
B8 B7 B11 B5 -63.7(3) . .
B12 B7 B11 B5 -100.7(3) . .
I6 B7 B11 B5 145.9(2) . .
B2 B7 B11 B12 100.7(3) . .
B6 B7 B11 B12 137.7(3) . .
B8 B7 B11 B12 37.0(3) . .
I6 B7 B11 B12 -113.4(3) . .
B2 B7 B11 B10 63.0(3) . .
B6 B7 B11 B10 100.0(3) . .
B8 B7 B11 B10 -0.7(4) . .
B12 B7 B11 B10 -37.7(3) . .
I6 B7 B11 B10 -151.1(2) . .
B2 B7 B11 I10 -147.4(2) . .
B6 B7 B11 I10 -110.4(3) . .
B8 B7 B11 I10 148.8(2) . .
B12 B7 B11 I10 111.9(3) . .
I6 B7 B11 I10 -1.5(4) . .
B6 B11 B12 B10 -100.3(3) . .
B5 B11 B12 B10 -37.2(3) . .
B7 B11 B12 B10 -137.8(3) . .
I10 B11 B12 B10 111.2(3) . .
B6 B11 B12 B9 -62.8(3) . .
B5 B11 B12 B9 0.3(3) . .
B10 B11 B12 B9 37.5(2) . .
B7 B11 B12 B9 -100.3(3) . .
I10 B11 B12 B9 148.7(2) . .
B6 B11 B12 B7 37.5(3) . .
B5 B11 B12 B7 100.6(3) . .
B10 B11 B12 B7 137.8(3) . .
I10 B11 B12 B7 -111.0(3) . .
B6 B11 B12 B8 0.8(4) . .
B5 B11 B12 B8 63.8(3) . .
B10 B11 B12 B8 101.0(3) . .
B7 B11 B12 B8 -36.8(3) . .
I10 B11 B12 B8 -147.8(2) . .
B6 B11 B12 I11 148.8(2) . .
B5 B11 B12 I11 -148.1(2) . .
B10 B11 B12 I11 -110.9(3) . .
B7 B11 B12 I11 111.3(3) . .
I10 B11 B12 I11 0.2(4) . .
B5 B10 B12 B11 37.5(2) . .
B4 B10 B12 B11 101.4(3) . .
B9 B10 B12 B11 138.1(3) . .
I9 B10 B12 B11 -111.2(3) . .
B5 B10 B12 B9 -100.6(3) . .
B4 B10 B12 B9 -36.8(2) . .
B11 B10 B12 B9 -138.1(3) . .
I9 B10 B12 B9 110.7(3) . .
B5 B10 B12 B7 -0.3(3) . .
B4 B10 B12 B7 63.6(3) . .
B11 B10 B12 B7 -37.8(2) . .
B9 B10 B12 B7 100.3(3) . .
I9 B10 B12 B7 -149.0(2) . .
B5 B10 B12 B8 -63.5(3) . .
B4 B10 B12 B8 0.4(4) . .
B11 B10 B12 B8 -101.0(3) . .
B9 B10 B12 B8 37.2(3) . .
I9 B10 B12 B8 147.8(2) . .
B5 B10 B12 I11 147.1(2) . .
B4 B10 B12 I11 -149.1(2) . .
B11 B10 B12 I11 109.6(3) . .
B9 B10 B12 I11 -112.3(3) . .
I9 B10 B12 I11 -1.6(4) . .
B4 B9 B12 B11 -0.4(3) . .
B3 B9 B12 B11 64.1(3) . .
B8 B9 B12 B11 101.2(3) . .
B10 B9 B12 B11 -37.4(2) . .
I8 B9 B12 B11 -148.5(2) . .
B4 B9 B12 B10 37.0(2) . .
B3 B9 B12 B10 101.5(3) . .
B8 B9 B12 B10 138.6(3) . .
I8 B9 B12 B10 -111.1(3) . .
B4 B9 B12 B7 -64.0(3) . .
B3 B9 B12 B7 0.5(3) . .
B8 B9 B12 B7 37.5(2) . .
B10 B9 B12 B7 -101.0(3) . .
I8 B9 B12 B7 147.8(2) . .
B4 B9 B12 B8 -101.5(3) . .
B3 B9 B12 B8 -37.0(3) . .
B10 B9 B12 B8 -138.6(3) . .
I8 B9 B12 B8 110.3(3) . .
B4 B9 B12 I11 147.2(2) . .
B3 B9 B12 I11 -148.3(2) . .
B8 B9 B12 I11 -111.2(3) . .
B10 B9 B12 I11 110.2(3) . .
I8 B9 B12 I11 -0.9(4) . .
B2 B7 B12 B11 -100.8(3) . .
B6 B7 B12 B11 -37.4(2) . .
B8 B7 B12 B11 -138.8(3) . .
I6 B7 B12 B11 111.1(3) . .
B2 B7 B12 B10 -63.2(3) . .
B6 B7 B12 B10 0.3(3) . .
B8 B7 B12 B10 -101.2(3) . .
B11 B7 B12 B10 37.7(2) . .
I6 B7 B12 B10 148.8(2) . .
B2 B7 B12 B9 0.3(3) . .
B6 B7 B12 B9 63.8(3) . .
B8 B7 B12 B9 -37.7(2) . .
B11 B7 B12 B9 101.1(3) . .
I6 B7 B12 B9 -147.7(2) . .
B2 B7 B12 B8 38.0(2) . .
B6 B7 B12 B8 101.5(3) . .
B11 B7 B12 B8 138.8(3) . .
I6 B7 B12 B8 -110.0(3) . .
B2 B7 B12 I11 149.5(2) . .
B6 B7 B12 I11 -147.0(2) . .
B8 B7 B12 I11 111.5(3) . .
B11 B7 B12 I11 -109.7(3) . .
I6 B7 B12 I11 1.5(4) . .
B3 B8 B12 B11 -63.9(3) . .
B7 B8 B12 B11 37.0(3) . .
B2 B8 B12 B11 -0.6(4) . .
B9 B8 B12 B11 -100.7(3) . .
I7 B8 B12 B11 149.3(2) . .
B3 B8 B12 B10 -0.4(4) . .
B7 B8 B12 B10 100.5(3) . .
B2 B8 B12 B10 62.9(3) . .
B9 B8 B12 B10 -37.2(3) . .
I7 B8 B12 B10 -147.2(2) . .
B3 B8 B12 B9 36.8(3) . .
B7 B8 B12 B9 137.7(3) . .
B2 B8 B12 B9 100.1(3) . .
I7 B8 B12 B9 -110.0(3) . .
B3 B8 B12 B7 -100.9(3) . .
B2 B8 B12 B7 -37.6(3) . .
B9 B8 B12 B7 -137.7(3) . .
I7 B8 B12 B7 112.3(3) . .
B3 B8 B12 I11 148.7(2) . .
B7 B8 B12 I11 -110.4(3) . .
B2 B8 B12 I11 -148.0(2) . .
B9 B8 B12 I11 111.9(3) . .
I7 B8 B12 I11 1.9(4) . .
C8' C1' C2' C7' -36.6(5) . .
C14' C1' C2' C7' 147.1(4) . .
C8' C1' C2' C3' 143.2(4) . .
C14' C1' C2' C3' -33.1(5) . .
C7' C2' C3' C4' 0.8(6) . .
C1' C2' C3' C4' -178.9(3) . .
C2' C3' C4' C5' -2.5(6) . .
C3' C4' C5' F1' -179.2(3) . .
C3' C4' C5' C6' 1.4(6) . .
F1' C5' C6' C7' -178.2(3) . .
C4' C5' C6' C7' 1.2(6) . .
C5' C6' C7' C2' -2.9(6) . .
C3' C2' C7' C6' 1.9(6) . .
C1' C2' C7' C6' -178.3(4) . .
C2' C1' C8' C13' 153.8(4) . .
C14' C1' C8' C13' -30.1(5) . .
C2' C1' C8' C9' -26.0(5) . .
C14' C1' C8' C9' 150.2(4) . .
C13' C8' C9' C10' 0.9(6) . .
C1' C8' C9' C10' -179.4(4) . .
C8' C9' C10' C11' -2.0(6) . .
C9' C10' C11' F2' -179.1(3) . .
C9' C10' C11' C12' 2.0(6) . .
F2' C11' C12' C13' -179.6(3) . .
C10' C11' C12' C13' -0.7(6) . .
C11' C12' C13' C8' -0.6(6) . .
C9' C8' C13' C12' 0.5(5) . .
C1' C8' C13' C12' -179.3(4) . .
C8' C1' C14' C19' 144.1(4) . .
C2' C1' C14' C19' -39.6(5) . .
C8' C1' C14' C15' -43.6(5) . .
C2' C1' C14' C15' 132.7(4) . .
C19' C14' C15' C16' 5.4(6) . .
C1' C14' C15' C16' -167.1(4) . .
C14' C15' C16' C17' -5.0(6) . .
C15' C16' C17' F3' -178.2(4) . .
C15' C16' C17' C18' -0.1(6) . .
F3' C17' C18' C19' -177.2(4) . .
C16' C17' C18' C19' 4.6(6) . .
C17' C18' C19' F3D 177.9(6) . .
C17' C18' C19' C14' -4.1(6) . .
C15' C14' C19' F3D 176.9(7) . .
C1' C14' C19' F3D -10.6(9) . .
C15' C14' C19' C18' -0.8(6) . .
C1' C14' C19' C18' 171.8(4) . .
F1S C1S C2S C3S 178.7(3) . .
C6S C1S C2S C3S -1.2(6) . .
C1S C2S C3S C4S 0.3(6) . .
C2S C3S C4S C5S 0.8(6) . .
C3S C4S C5S C6S -1.1(6) . .
F1S C1S C6S C5S -179.0(4) . .
C2S C1S C6S C5S 1.0(6) . .
C4S C5S C6S C1S 0.2(6) . .
F2S C7S C8S C9S -178.4(5) . .
C9S C7S C8S C9S -1.4(8) 3_566 .
C7S C8S C9S C7S 1.4(7) . 3_566
